data_7057038
loop_
_publ_author_name
'Grounds, Olivia'
'Zeller, Matthias'
'Rosokha, Sergiy V.'

_publ_section_title
;
 Structural preferences in strong anion--\p and halogen-bonded complexes:
 \p- and \s-holes vs. frontier orbitals interaction
;
_journal_issue 13
_journal_name_full 'New Journal of Chemistry'
_journal_page_first 10572
_journal_paper_doi 10.1039/C7NJ04843B
_journal_volume 42
_journal_year 2018
_chemical_formula_moiety '2(C18 H36 K N2 O6), 3(C8 N6), 2.78(C H2 Cl2), 2(Br)'
_chemical_formula_sum 'C62.78 H77.55 Br2 Cl5.56 K2 N22 O12'
_chemical_formula_weight 1767.46
_space_group_crystal_system trigonal
_space_group_IT_number 148
_space_group_name_Hall '-R 3'
_space_group_name_H-M_alt 'R -3 :H'
_symmetry_space_group_name_Hall '-R 3'
_symmetry_space_group_name_H-M 'R -3 :H'
_atom_sites_solution_hydrogens geom
_atom_sites_solution_primary direct
_atom_sites_solution_secondary difmap
_audit_creation_method SHELXL-2017/1
_audit_update_record
;
2017-11-10 deposited with the CCDC.
2018-02-19 downloaded from the CCDC.
;
_cell_angle_alpha 90
_cell_angle_beta 90
_cell_angle_gamma 120
_cell_formula_units_Z 3
_cell_length_a 12.4744(3)
_cell_length_b 12.4744(3)
_cell_length_c 45.0300(12)
_cell_measurement_reflns_used 6763
_cell_measurement_temperature 150(2)
_cell_measurement_theta_max 79.6635
_cell_measurement_theta_min 2.9436
_cell_volume 6068.4(3)
_computing_cell_refinement 'SAINT V8.37A (Bruker, 2016)'
_computing_data_collection 'Apex3 v2016.9-0 (Bruker, 2016)'
_computing_data_reduction 'SAINT V8.37A (Bruker, 2016)'
_computing_structure_refinement
;  
SHELXL-2016/6 (Sheldrick, 2015, 2016), 
SHELXLE Rev714 (H\"ubschle et al., 2011)
;
_computing_structure_solution 'SHELXS-97 (Sheldrick, 2008)'
_diffrn_ambient_temperature 150(2)
_diffrn_measured_fraction_theta_full 0.981
_diffrn_measured_fraction_theta_max 0.951
_diffrn_measurement_device_type 'Bruker AXS D8 Quest CMOS diffractometer'
_diffrn_measurement_method 'omega and phi scans'
_diffrn_radiation_monochromator 'laterally graded multilayer (Goebel) mirror'
_diffrn_radiation_type CuK\a
_diffrn_radiation_wavelength 1.54178
_diffrn_reflns_av_R_equivalents 0.0326
_diffrn_reflns_av_unetI/netI 0.0397
_diffrn_reflns_Laue_measured_fraction_full 0.981
_diffrn_reflns_Laue_measured_fraction_max 0.951
_diffrn_reflns_limit_h_max 15
_diffrn_reflns_limit_h_min -10
_diffrn_reflns_limit_k_max 15
_diffrn_reflns_limit_k_min -10
_diffrn_reflns_limit_l_max 49
_diffrn_reflns_limit_l_min -55
_diffrn_reflns_number 7858
_diffrn_reflns_point_group_measured_fraction_full 0.981
_diffrn_reflns_point_group_measured_fraction_max 0.951
_diffrn_reflns_theta_full 67.679
_diffrn_reflns_theta_max 79.700
_diffrn_reflns_theta_min 2.944
_diffrn_source 'I-mu-S microsource X-ray tube'
_exptl_absorpt_coefficient_mu 4.461
_exptl_absorpt_correction_T_max 0.7543
_exptl_absorpt_correction_T_min 0.5538
_exptl_absorpt_correction_type multi-scan
_exptl_absorpt_process_details
;
 SADABS 2016/2: Krause, L., Herbst-Irmer, R., Sheldrick G.M. & Stalke D.,
 J. Appl. Cryst. 48 (2015) 3-10
;
_exptl_crystal_colour orange
_exptl_crystal_density_diffrn 1.451
_exptl_crystal_description plate
_exptl_crystal_F_000 2720.2
_exptl_crystal_size_max 0.310
_exptl_crystal_size_mid 0.200
_exptl_crystal_size_min 0.020
_refine_diff_density_max 0.724
_refine_diff_density_min -0.439
_refine_diff_density_rms 0.048
_refine_ls_extinction_method none
_refine_ls_goodness_of_fit_ref 1.097
_refine_ls_hydrogen_treatment constr
_refine_ls_matrix_type full
_refine_ls_number_parameters 231
_refine_ls_number_reflns 2808
_refine_ls_number_restraints 102
_refine_ls_restrained_S_all 1.117
_refine_ls_R_factor_all 0.0307
_refine_ls_R_factor_gt 0.0299
_refine_ls_shift/su_max 0.001
_refine_ls_shift/su_mean 0.000
_refine_ls_structure_factor_coef Fsqd
_refine_ls_weighting_details 'w=1/[\s^2^(Fo^2^)+(0.0331P)^2^+5.8346P] where P=(Fo^2^+2Fc^2^)/3'
_refine_ls_weighting_scheme calc
_refine_ls_wR_factor_gt 0.0817
_refine_ls_wR_factor_ref 0.0823
_reflns_Friedel_coverage 0.000
_reflns_number_gt 2695
_reflns_number_total 2808
_reflns_threshold_expression 'I > 2\s(I)'
_cod_data_source_file c7nj04843b2.cif
_cod_data_source_block RS_21_0m
_cod_depositor_comments 'Adding full bibliography for 7057037--7057043.cif.'
_cod_database_code 7057038
_shelx_shelxl_version_number 2017/1
_shelx_space_group_comment
;
The symmetry employed for this shelxl refinement is uniquely defined
by the following loop, which should always be used as a source of
symmetry information in preference to the above space-group names.
They are only intended as comments.
;
_shelx_estimated_absorpt_t_min 0.339
_shelx_estimated_absorpt_t_max 0.916

loop_
_space_group_symop_operation_xyz
'x, y, z'
'-y, x-y, z'
'-x+y, -x, z'
'x+2/3, y+1/3, z+1/3'
'-y+2/3, x-y+1/3, z+1/3'
'-x+y+2/3, -x+1/3, z+1/3'
'x+1/3, y+2/3, z+2/3'
'-y+1/3, x-y+2/3, z+2/3'
'-x+y+1/3, -x+2/3, z+2/3'
'-x, -y, -z'
'y, -x+y, -z'
'x-y, x, -z'
'-x+2/3, -y+1/3, -z+1/3'
'y+2/3, -x+y+1/3, -z+1/3'
'x-y+2/3, x+1/3, -z+1/3'
'-x+1/3, -y+2/3, -z+2/3'
'y+1/3, -x+y+2/3, -z+2/3'
'x-y+1/3, x+2/3, -z+2/3'

loop_
_atom_site_label
_atom_site_type_symbol
_atom_site_fract_x
_atom_site_fract_y
_atom_site_fract_z
_atom_site_U_iso_or_equiv
_atom_site_adp_type
_atom_site_occupancy
_atom_site_site_symmetry_order
_atom_site_calc_flag
_atom_site_refinement_flags_posn
_atom_site_refinement_flags_adp
_atom_site_refinement_flags_occupancy
_atom_site_disorder_assembly
_atom_site_disorder_group
K1 K 0.000000 0.000000 0.16805(2) 0.02226(13) Uani 1 3 d S T P . .
C11 C 0.3454(16) 0.6733(19) 0.0843(2) 0.049(3) Uani 0.214(4) 1 d D U P A -1
H11A H 0.382678 0.624230 0.091503 0.059 Uiso 0.214(4) 1 calc R U P A -1
H11B H 0.352627 0.682993 0.062435 0.059 Uiso 0.214(4) 1 calc R U P A -1
Cl1 Cl 0.3965(11) 0.8153(8) 0.1039(2) 0.071(3) Uani 0.214(4) 1 d D U P A -1
Cl2 Cl 0.1920(9) 0.6210(11) 0.0982(2) 0.077(2) Uani 0.214(4) 1 d D U P A -1
C11B C 0.338(2) 0.6263(19) 0.0836(4) 0.065(5) Uani 0.120(4) 1 d D U P A -2
H11C H 0.306468 0.647922 0.065777 0.078 Uiso 0.119(4) 1 calc R U P A -2
H11D H 0.372359 0.572093 0.078292 0.078 Uiso 0.119(4) 1 calc R U P A -2
Cl1B Cl 0.4411(8) 0.7581(19) 0.1060(3) 0.101(4) Uani 0.120(4) 1 d D U P A -2
Cl2B Cl 0.233(2) 0.5707(10) 0.1137(3) 0.109(4) Uani 0.120(4) 1 d D U P A -2
C12 C 0.069(2) 0.007(2) -0.0023(6) 0.093(10) Uani 0.1293(9) 1 d D U P B -1
H12A H 0.128405 -0.002923 0.010426 0.111 Uiso 0.1293(9) 1 calc R U P B -1
H12B H 0.090899 0.009536 -0.023548 0.111 Uiso 0.1293(9) 1 calc R U P B -1
Cl3 Cl 0.0476(15) 0.1326(7) 0.0087(3) 0.074(3) Uani 0.1293(9) 1 d D U P B -1
Cl4 Cl -0.091(2) -0.1024(19) 0.0058(4) 0.126(7) Uani 0.1293(9) 1 d D U P B -1
O1 O 0.20285(9) 0.19810(9) 0.13740(2) 0.0268(2) Uani 1 1 d . . . . .
N1 N 0.49594(12) 0.49530(12) 0.03124(3) 0.0276(3) Uani 1 1 d . . . . .
C1 C 0.44630(14) 0.39341(14) 0.01464(3) 0.0266(3) Uani 1 1 d . . . . .
N2 N 0.34839(14) 0.18274(14) 0.04186(3) 0.0422(3) Uani 1 1 d . . . . .
O2 O 0.17751(9) 0.21985(9) 0.19871(2) 0.0265(2) Uani 1 1 d . . . . .
C2 C 0.45036(14) 0.39815(14) -0.01653(3) 0.0269(3) Uani 1 1 d . . . . .
N4 N 0.000000 0.000000 0.10258(4) 0.0216(4) Uani 1 3 d S T P . .
C4 C 0.39619(16) 0.28524(16) -0.03378(3) 0.0350(4) Uani 1 1 d . . . . .
C5 C 0.12386(13) 0.09095(13) 0.09128(3) 0.0263(3) Uani 1 1 d . . . . .
H5A H 0.117108 0.104445 0.069857 0.032 Uiso 1 1 calc R U . . .
H5AB H 0.179198 0.055782 0.093313 0.032 Uiso 1 1 calc R U . . .
N5 N 0.000000 0.000000 0.23336(4) 0.0229(4) Uani 1 3 d S T P . .
C6 C 0.18217(14) 0.21427(13) 0.10695(3) 0.0265(3) Uani 1 1 d . . . . .
H6A H 0.261774 0.272452 0.097325 0.032 Uiso 1 1 calc R U . . .
H6AB H 0.126878 0.249723 0.105588 0.032 Uiso 1 1 calc R U . . .
C7 C 0.26854(13) 0.31389(13) 0.15222(3) 0.0279(3) Uani 1 1 d . . . . .
H7A H 0.219454 0.356346 0.151874 0.033 Uiso 1 1 calc R U . . .
H7AB H 0.348145 0.367243 0.141996 0.033 Uiso 1 1 calc R U . . .
C8 C 0.29216(13) 0.29229(15) 0.18380(3) 0.0297(3) Uani 1 1 d . . . . .
H8A H 0.340251 0.248791 0.184101 0.036 Uiso 1 1 calc R U . . .
H8AB H 0.341105 0.372650 0.194084 0.036 Uiso 1 1 calc R U . . .
C9 C 0.19849(14) 0.20039(14) 0.22893(3) 0.0298(3) Uani 1 1 d . . . . .
H9A H 0.248958 0.281159 0.238931 0.036 Uiso 1 1 calc R U . . .
H9AB H 0.244515 0.154836 0.229672 0.036 Uiso 1 1 calc R U . . .
C10 C 0.07649(14) 0.12735(13) 0.24469(3) 0.0276(3) Uani 1 1 d . . . . .
H10A H 0.092363 0.123577 0.266099 0.033 Uiso 1 1 calc R U . . .
H10B H 0.029343 0.171437 0.242684 0.033 Uiso 1 1 calc R U . . .
C3 C 0.39071(15) 0.27585(15) 0.02998(3) 0.0316(3) Uani 1 1 d . . . . .
N3 N 0.35260(18) 0.19571(16) -0.04712(4) 0.0526(4) Uani 1 1 d . . . . .
Br1 Br 0.333333 0.666667 0.00079(2) 0.02809(11) Uani 1 3 d S T P . .

loop_
_atom_site_aniso_label
_atom_site_aniso_U_11
_atom_site_aniso_U_22
_atom_site_aniso_U_33
_atom_site_aniso_U_23
_atom_site_aniso_U_13
_atom_site_aniso_U_12
K1 0.02408(18) 0.02408(18) 0.0186(2) 0.000 0.000 0.01204(9)
C11 0.066(6) 0.059(6) 0.035(3) 0.014(6) -0.008(6) 0.041(5)
Cl1 0.086(6) 0.051(3) 0.081(5) -0.021(3) -0.026(4) 0.039(4)
Cl2 0.055(4) 0.099(6) 0.095(4) 0.000(4) 0.002(3) 0.052(4)
C11B 0.065(7) 0.081(9) 0.053(6) 0.013(8) -0.013(7) 0.040(7)
Cl1B 0.060(4) 0.092(7) 0.110(6) -0.016(5) -0.036(4) 0.006(4)
Cl2B 0.112(8) 0.075(5) 0.106(6) 0.046(4) 0.019(6) 0.022(5)
C12 0.111(13) 0.066(13) 0.045(9) -0.011(11) -0.047(11) 0.002(13)
Cl3 0.129(7) 0.030(2) 0.061(4) -0.009(3) -0.021(5) 0.038(4)
Cl4 0.108(13) 0.120(11) 0.072(8) 0.005(8) -0.019(9) -0.001(8)
O1 0.0302(5) 0.0245(5) 0.0201(5) 0.0024(4) -0.0030(4) 0.0096(4)
N1 0.0357(7) 0.0359(7) 0.0193(5) -0.0017(5) -0.0033(5) 0.0240(6)
C1 0.0313(7) 0.0337(8) 0.0213(6) 0.0002(5) -0.0019(5) 0.0211(6)
N2 0.0433(8) 0.0432(8) 0.0372(7) 0.0091(6) 0.0064(6) 0.0194(7)
O2 0.0228(5) 0.0297(5) 0.0206(5) 0.0013(4) -0.0011(4) 0.0084(4)
C2 0.0328(7) 0.0337(8) 0.0210(6) -0.0037(5) -0.0044(5) 0.0217(6)
N4 0.0237(6) 0.0237(6) 0.0175(8) 0.000 0.000 0.0118(3)
C4 0.0461(9) 0.0398(9) 0.0242(7) -0.0044(6) -0.0074(6) 0.0253(8)
C5 0.0284(7) 0.0298(7) 0.0195(6) 0.0031(5) 0.0039(5) 0.0136(6)
N5 0.0251(6) 0.0251(6) 0.0183(8) 0.000 0.000 0.0126(3)
C6 0.0288(7) 0.0283(7) 0.0192(6) 0.0052(5) 0.0016(5) 0.0118(6)
C7 0.0239(7) 0.0252(7) 0.0264(7) 0.0007(5) -0.0006(5) 0.0061(6)
C8 0.0221(7) 0.0329(8) 0.0254(7) -0.0008(6) -0.0013(5) 0.0071(6)
C9 0.0310(7) 0.0319(8) 0.0194(6) -0.0026(5) -0.0052(5) 0.0103(6)
C10 0.0329(8) 0.0278(7) 0.0201(6) -0.0028(5) -0.0001(5) 0.0137(6)
C3 0.0354(8) 0.0376(9) 0.0232(7) -0.0004(6) -0.0006(6) 0.0193(7)
N3 0.0686(11) 0.0486(9) 0.0426(8) -0.0182(7) -0.0199(8) 0.0308(9)
Br1 0.02717(12) 0.02717(12) 0.02991(16) 0.000 0.000 0.01359(6)

loop_
_atom_type_symbol
_atom_type_description
_atom_type_scat_dispersion_real
_atom_type_scat_dispersion_imag
_atom_type_scat_source
C C 0.0181 0.0091 'International Tables Vol C Tables 4.2.6.8 and 6.1.1.4'
H H 0.0000 0.0000 'International Tables Vol C Tables 4.2.6.8 and 6.1.1.4'
Br Br -0.6763 1.2805 'International Tables Vol C Tables 4.2.6.8 and 6.1.1.4'
K K 0.3868 1.0657 'International Tables Vol C Tables 4.2.6.8 and 6.1.1.4'
N N 0.0311 0.0180 'International Tables Vol C Tables 4.2.6.8 and 6.1.1.4'
O O 0.0492 0.0322 'International Tables Vol C Tables 4.2.6.8 and 6.1.1.4'
Cl Cl 0.3639 0.7018 'International Tables Vol C Tables 4.2.6.8 and 6.1.1.4'

loop_
_geom_angle_atom_site_label_1
_geom_angle_atom_site_label_2
_geom_angle_atom_site_label_3
_geom_angle
_geom_angle_site_symmetry_1
_geom_angle_site_symmetry_3
O1 K1 O1 98.63(3) 3 2
O1 K1 O1 98.63(3) 3 .
O1 K1 O1 98.63(3) 2 .
O1 K1 O2 58.66(3) 3 3
O1 K1 O2 137.92(3) 2 3
O1 K1 O2 118.30(3) . 3
O1 K1 O2 118.30(3) 3 2
O1 K1 O2 58.66(3) 2 2
O1 K1 O2 137.92(3) . 2
O2 K1 O2 98.84(3) 3 2
O1 K1 O2 137.92(3) 3 .
O1 K1 O2 118.30(3) 2 .
O1 K1 O2 58.66(3) . .
O2 K1 O2 98.84(3) 3 .
O2 K1 O2 98.84(3) 2 .
O1 K1 N5 118.88(2) 3 .
O1 K1 N5 118.88(2) 2 .
O1 K1 N5 118.88(2) . .
O2 K1 N5 61.29(2) 3 .
O2 K1 N5 61.29(2) 2 .
O2 K1 N5 61.28(2) . .
O1 K1 N4 61.12(2) 3 .
O1 K1 N4 61.12(2) 2 .
O1 K1 N4 61.12(2) . .
O2 K1 N4 118.71(2) 3 .
O2 K1 N4 118.71(2) 2 .
O2 K1 N4 118.72(2) . .
N5 K1 N4 180.0 . .
Cl1 C11 Cl2 88.5(10) . .
Cl1 C11 H11A 113.9 . .
Cl2 C11 H11A 113.9 . .
Cl1 C11 H11B 113.9 . .
Cl2 C11 H11B 113.9 . .
H11A C11 H11B 111.1 . .
Cl2B C11B Cl1B 88.7(11) . .
Cl2B C11B H11C 113.9 . .
Cl1B C11B H11C 113.9 . .
Cl2B C11B H11D 113.9 . .
Cl1B C11B H11D 113.9 . .
H11C C11B H11D 111.1 . .
Cl3 C12 Cl4 90.8(12) . .
Cl3 C12 H12A 113.5 . .
Cl4 C12 H12A 113.5 . .
Cl3 C12 H12B 113.5 . .
Cl4 C12 H12B 113.5 . .
H12A C12 H12B 110.8 . .
C7 O1 C6 111.12(10) . .
C7 O1 K1 117.62(8) . .
C6 O1 K1 116.20(8) . .
C2 N1 C1 115.90(12) 10_665 .
N1 C1 C2 122.09(14) . .
N1 C1 C3 117.28(12) . .
C2 C1 C3 120.59(13) . .
C8 O2 C9 110.26(11) . .
C8 O2 K1 115.47(8) . .
C9 O2 K1 114.49(8) . .
N1 C2 C1 122.00(13) 10_665 .
N1 C2 C4 117.58(13) 10_665 .
C1 C2 C4 120.42(14) . .
C5 N4 C5 108.77(9) 3 2
C5 N4 C5 108.77(9) 3 .
C5 N4 C5 108.77(9) 2 .
C5 N4 K1 110.17(9) 3 .
C5 N4 K1 110.17(9) 2 .
C5 N4 K1 110.16(9) . .
N3 C4 C2 179.2(2) . .
N4 C5 C6 114.08(11) . .
N4 C5 H5A 108.7 . .
C6 C5 H5A 108.7 . .
N4 C5 H5AB 108.7 . .
C6 C5 H5AB 108.7 . .
H5A C5 H5AB 107.6 . .
C10 N5 C10 108.71(9) 2 3
C10 N5 C10 108.71(9) 2 .
C10 N5 C10 108.71(9) 3 .
C10 N5 K1 110.22(9) 2 .
C10 N5 K1 110.22(9) 3 .
C10 N5 K1 110.22(9) . .
O1 C6 C5 109.53(11) . .
O1 C6 H6A 109.8 . .
C5 C6 H6A 109.8 . .
O1 C6 H6AB 109.8 . .
C5 C6 H6AB 109.8 . .
H6A C6 H6AB 108.2 . .
O1 C7 C8 109.09(12) . .
O1 C7 H7A 109.9 . .
C8 C7 H7A 109.9 . .
O1 C7 H7AB 109.9 . .
C8 C7 H7AB 109.9 . .
H7A C7 H7AB 108.3 . .
O2 C8 C7 109.61(11) . .
O2 C8 H8A 109.7 . .
C7 C8 H8A 109.7 . .
O2 C8 H8AB 109.7 . .
C7 C8 H8AB 109.7 . .
H8A C8 H8AB 108.2 . .
O2 C9 C10 109.66(12) . .
O2 C9 H9A 109.7 . .
C10 C9 H9A 109.7 . .
O2 C9 H9AB 109.7 . .
C10 C9 H9AB 109.7 . .
H9A C9 H9AB 108.2 . .
N5 C10 C9 113.74(12) . .
N5 C10 H10A 108.8 . .
C9 C10 H10A 108.8 . .
N5 C10 H10B 108.8 . .
C9 C10 H10B 108.8 . .
H10A C10 H10B 107.7 . .
N2 C3 C1 178.78(19) . .

loop_
_geom_bond_atom_site_label_1
_geom_bond_atom_site_label_2
_geom_bond_distance
_geom_bond_site_symmetry_2
K1 O1 2.8566(10) 3
K1 O1 2.8567(10) 2
K1 O1 2.8567(10) .
K1 O2 2.8736(10) 3
K1 O2 2.8736(10) 2
K1 O2 2.8737(10) .
K1 N5 2.941(2) .
K1 N4 2.9478(19) .
C11 Cl1 1.789(17) .
C11 Cl2 1.797(16) .
C11 H11A 0.9900 .
C11 H11B 0.9900 .
C11B Cl2B 1.774(17) .
C11B Cl1B 1.806(17) .
C11B H11C 0.9900 .
C11B H11D 0.9900 .
C12 Cl3 1.787(18) .
C12 Cl4 1.803(18) .
C12 H12A 0.9900 .
C12 H12B 0.9900 .
O1 C7 1.4210(17) .
O1 C6 1.4280(15) .
N1 C2 1.328(2) 10_665
N1 C1 1.3306(19) .
C1 C2 1.4045(18) .
C1 C3 1.446(2) .
N2 C3 1.140(2) .
O2 C8 1.4214(17) .
O2 C9 1.4292(16) .
C2 C4 1.447(2) .
N4 C5 1.4767(15) 3
N4 C5 1.4767(15) 2
N4 C5 1.4767(15) .
C4 N3 1.139(2) .
C5 C6 1.508(2) .
C5 H5A 0.9900 .
C5 H5AB 0.9900 .
N5 C10 1.4759(16) 2
N5 C10 1.4759(15) 3
N5 C10 1.4759(16) .
C6 H6A 0.9900 .
C6 H6AB 0.9900 .
C7 C8 1.5036(19) .
C7 H7A 0.9900 .
C7 H7AB 0.9900 .
C8 H8A 0.9900 .
C8 H8AB 0.9900 .
C9 C10 1.504(2) .
C9 H9A 0.9900 .
C9 H9AB 0.9900 .
C10 H10A 0.9900 .
C10 H10B 0.9900 .

loop_
_geom_torsion_atom_site_label_1
_geom_torsion_atom_site_label_2
_geom_torsion_atom_site_label_3
_geom_torsion_atom_site_label_4
_geom_torsion
_geom_torsion_site_symmetry_1
_geom_torsion_site_symmetry_4
C2 N1 C1 C2 0.0(2) 10_665 .
C2 N1 C1 C3 177.99(13) 10_665 .
N1 C1 C2 N1 0.0(2) . 10_665
C3 C1 C2 N1 -177.93(14) . 10_665
N1 C1 C2 C4 179.48(14) . .
C3 C1 C2 C4 1.5(2) . .
C5 N4 C5 C6 -165.59(12) 3 .
C5 N4 C5 C6 76.09(19) 2 .
K1 N4 C5 C6 -44.75(12) . .
C7 O1 C6 C5 174.37(12) . .
K1 O1 C6 C5 -47.56(13) . .
N4 C5 C6 O1 63.62(16) . .
C6 O1 C7 C8 -177.89(12) . .
K1 O1 C7 C8 44.69(14) . .
C9 O2 C8 C7 -178.97(12) . .
K1 O2 C8 C7 49.33(14) . .
O1 C7 C8 O2 -61.87(16) . .
C8 O2 C9 C10 178.09(12) . .
K1 O2 C9 C10 -49.71(14) . .
C10 N5 C10 C9 -165.56(12) 2 .
C10 N5 C10 C9 76.2(2) 3 .
K1 N5 C10 C9 -44.66(12) . .
O2 C9 C10 N5 65.57(16) . .
